data_7114831
loop_
_publ_author_name
'Hascall, Tony'
'Drewitt, Mark J.'
'O&#x2032;Hare, Dermot'

_publ_section_title
;
 Silicon-bridged bis(cyclohexadienyl) iron complexes: the first
 structurally characterised [14]ferrocenophaneElectronic supplementary
 information (ESI) available: experimental details and NMR spectroscopic
 data. See http://www.rsc.org/suppdata/cc/b1/b107874g/
;
_journal_issue 24
_journal_name_full 'Chemical Communications'
_journal_page_first 2600
_journal_paper_doi 10.1039/b107874g
_journal_year 2001
_chemical_compound_source 'synthesis as described'
_chemical_formula_moiety 'C36 H52 Fe2 Si2'
_chemical_formula_structural 'C36 H52 FE2 SI2'
_chemical_formula_sum 'C36 H52 Fe2 Si2'
_chemical_formula_weight 652.66
_chemical_name_systematic
;
?
;
_space_group_IT_number 14
_symmetry_cell_setting monoclinic
_symmetry_Int_Tables_number 14
_symmetry_space_group_name_Hall '-P 2yn'
_symmetry_space_group_name_H-M 'P 1 21/n 1'
_atom_sites_solution_hydrogens geom
_atom_sites_solution_primary direct
_atom_sites_solution_secondary difmap
_audit_conform_dict_location ftp://ftp.iucr.org/cifdics/cif_core.dic
_audit_conform_dict_name cif_core.dic
_audit_conform_dict_version 2.1
_audit_creation_date 2001-08-30T15:11:01-00:00
_audit_creation_method 'WinGX routine CIF_UPDATE'
_cell_angle_alpha 90
_cell_angle_beta 105.1850(10)
_cell_angle_gamma 90
_cell_formula_units_Z 2
_cell_length_a 9.5970(10)
_cell_length_b 15.9770(10)
_cell_length_c 11.1060(10)
_cell_measurement_reflns_used 0
_cell_measurement_temperature 150(2)
_cell_measurement_theta_max 0
_cell_measurement_theta_min 0
_cell_measurement_wavelength 0.71073
_cell_volume 1643.4(2)
_computing_molecular_graphics 'Ortep-3 for Windows (Farrugia, 1997)'
_computing_publication_material 'WinGX publication routines (Farrugia, 1999)'
_computing_structure_refinement 'SHELXL-97 (Sheldrick, 1997)'
_diffrn_ambient_temperature 150(2)
_diffrn_measured_fraction_theta_full 0.993
_diffrn_measured_fraction_theta_max 0.993
_diffrn_radiation_monochromator graphite
_diffrn_radiation_probe x-ray
_diffrn_radiation_type MoK\a
_diffrn_radiation_wavelength 0.71073
_diffrn_reflns_av_R_equivalents 0.0161
_diffrn_reflns_av_unetI/netI 0.0334
_diffrn_reflns_limit_h_max 12
_diffrn_reflns_limit_h_min -12
_diffrn_reflns_limit_k_max 20
_diffrn_reflns_limit_k_min -18
_diffrn_reflns_limit_l_max 14
_diffrn_reflns_limit_l_min -14
_diffrn_reflns_number 6425
_diffrn_reflns_theta_full 27.49
_diffrn_reflns_theta_max 27.49
_diffrn_reflns_theta_min 4.01
_exptl_absorpt_coefficient_mu 0.979
_exptl_crystal_colour orange
_exptl_crystal_density_diffrn 1.319
_exptl_crystal_density_method 'not measured'
_exptl_crystal_description prism
_exptl_crystal_F_000 696
_exptl_crystal_size_max 0.33
_exptl_crystal_size_mid 0.2
_exptl_crystal_size_min 0.2
_refine_diff_density_max 0.583
_refine_diff_density_min -0.474
_refine_diff_density_rms 0.074
_refine_ls_extinction_coef 0.0016(11)
_refine_ls_extinction_expression Fc^*^=kFc[1+0.001xFc^2^\l^3^/sin(2\q)]^-1/4^
_refine_ls_extinction_method SHELXL
_refine_ls_goodness_of_fit_ref 1.11
_refine_ls_hydrogen_treatment mixed
_refine_ls_matrix_type full
_refine_ls_number_parameters 188
_refine_ls_number_reflns 3749
_refine_ls_number_restraints 0
_refine_ls_restrained_S_all 1.11
_refine_ls_R_factor_all 0.0409
_refine_ls_R_factor_gt 0.0355
_refine_ls_shift/su_max 0.003
_refine_ls_shift/su_mean 0
_refine_ls_structure_factor_coef Fsqd
_refine_ls_weighting_details 'calc w=1/[\s^2^(Fo^2^)+(0.0000P)^2^+3.4439P] where P=(Fo^2^+2Fc^2^)/3'
_refine_ls_weighting_scheme calc
_refine_ls_wR_factor_gt 0.0858
_refine_ls_wR_factor_ref 0.0883
_reflns_number_gt 3359
_reflns_number_total 3749
_reflns_threshold_expression >2sigma(I)
_cod_data_source_file b107874g.txt
_cod_data_source_block th168
_cod_original_sg_symbol_H-M 'P 21/n'
_cod_database_code 7114831

loop_
_symmetry_equiv_pos_as_xyz
'x, y, z'
'-x+1/2, y+1/2, -z+1/2'
'-x, -y, -z'
'x-1/2, -y-1/2, z-1/2'

loop_
_atom_site_label
_atom_site_type_symbol
_atom_site_fract_x
_atom_site_fract_y
_atom_site_fract_z
_atom_site_U_iso_or_equiv
_atom_site_adp_type
_atom_site_occupancy
_atom_site_symmetry_multiplicity
_atom_site_calc_flag
_atom_site_refinement_flags
CT01 C 0.305 0.157 -0.004 0 Uiso 0 1 d P
CT02 C 0.025 0.245 0.036 0 Uiso 0 1 d P
Fe Fe 0.12576(3) 0.155422(19) 0.01348(3) 0.01183(11) Uani 1 1 d .
Si Si -0.06223(7) 0.03036(4) 0.19680(6) 0.01346(15) Uani 1 1 d .
C1 C 0.1079(3) -0.01251(16) 0.3033(2) 0.0228(5) Uani 1 1 d .
H1A H 0.1641 -0.0413 0.2538 0.034 Uiso 1 1 calc R
H1B H 0.0834 -0.0521 0.3619 0.034 Uiso 1 1 calc R
H1C H 0.1651 0.0335 0.3499 0.034 Uiso 1 1 calc R
C2 C -0.1815(3) 0.06341(16) 0.2978(2) 0.0251(5) Uani 1 1 d .
H2A H -0.1316 0.1057 0.3576 0.038 Uiso 1 1 calc R
H2B H -0.2038 0.0147 0.3431 0.038 Uiso 1 1 calc R
H2C H -0.2712 0.0871 0.2455 0.038 Uiso 1 1 calc R
C11 C -0.0235(2) 0.12707(14) 0.1153(2) 0.0142(4) Uani 1 1 d .
C12 C -0.0933(2) 0.15269(14) -0.0094(2) 0.0139(4) Uani 1 1 d .
H12 H -0.1626 0.117 -0.0616 0.017 Uiso 1 1 calc R
C13 C -0.0606(2) 0.22992(14) -0.0554(2) 0.0155(4) Uani 1 1 d .
H13 H -0.0688 0.2367 -0.142 0.019 Uiso 1 1 calc R
C14 C -0.0119(2) 0.30274(14) 0.0337(2) 0.0157(4) Uani 1 1 d .
C15 C 0.1108(2) 0.26043(14) 0.1281(2) 0.0156(4) Uani 1 1 d .
H15 H 0.2039 0.2854 0.1509 0.019 Uiso 1 1 calc R
C16 C 0.0860(2) 0.18404(14) 0.1819(2) 0.0151(4) Uani 1 1 d .
H16 H 0.1423 0.1698 0.2632 0.018 Uiso 1 1 calc R
C17 C 0.0435(3) 0.37549(15) -0.0302(2) 0.0216(5) Uani 1 1 d .
H17A H 0.0873 0.4177 0.0323 0.032 Uiso 1 1 calc R
H17B H -0.0372 0.4005 -0.0927 0.032 Uiso 1 1 calc R
H17C H 0.1158 0.3549 -0.0709 0.032 Uiso 1 1 calc R
C18 C -0.1320(3) 0.33466(16) 0.0904(2) 0.0239(5) Uani 1 1 d .
H18A H -0.0949 0.3809 0.1478 0.036 Uiso 1 1 calc R
H18B H -0.1638 0.2891 0.1359 0.036 Uiso 1 1 calc R
H18C H -0.2137 0.3544 0.0235 0.036 Uiso 1 1 calc R
C21 C 0.1659(2) 0.05474(14) -0.0955(2) 0.0137(4) Uani 1 1 d .
C22 C 0.2510(2) 0.04945(14) 0.0312(2) 0.0147(4) Uani 1 1 d .
H22 H 0.2459 0.0008 0.0791 0.018 Uiso 1 1 calc R
C23 C 0.3421(2) 0.11603(14) 0.0848(2) 0.0161(4) Uani 1 1 d .
H23 H 0.3642 0.1256 0.1722 0.019 Uiso 1 1 calc R
C24 C 0.4048(2) 0.17239(15) 0.0026(2) 0.0174(5) Uani 1 1 d .
C25 C 0.2671(2) 0.19733(14) -0.0927(2) 0.0155(4) Uani 1 1 d .
H25 H 0.2445 0.2546 -0.1107 0.019 Uiso 1 1 calc R
C26 C 0.1736(2) 0.13425(14) -0.1539(2) 0.0147(4) Uani 1 1 d .
H26 H 0.1143 0.1442 -0.2356 0.018 Uiso 1 1 calc R
C27 C 0.4786(3) 0.24847(16) 0.0757(3) 0.0239(5) Uani 1 1 d .
H27A H 0.5131 0.2858 0.0197 0.036 Uiso 1 1 calc R
H27B H 0.5605 0.2299 0.1433 0.036 Uiso 1 1 calc R
H27C H 0.4095 0.2785 0.1111 0.036 Uiso 1 1 calc R
C28 C 0.5130(3) 0.12696(17) -0.0545(2) 0.0241(5) Uani 1 1 d .
H28A H 0.4664 0.0781 -0.1015 0.036 Uiso 1 1 calc R
H28B H 0.5961 0.1087 0.0123 0.036 Uiso 1 1 calc R
H28C H 0.5458 0.1651 -0.1106 0.036 Uiso 1 1 calc R

loop_
_atom_site_aniso_label
_atom_site_aniso_U_11
_atom_site_aniso_U_22
_atom_site_aniso_U_33
_atom_site_aniso_U_23
_atom_site_aniso_U_13
_atom_site_aniso_U_12
Fe 0.01169(17) 0.01082(17) 0.01306(17) -0.00028(11) 0.00337(12) -0.00009(11)
Si 0.0161(3) 0.0118(3) 0.0130(3) -0.0007(2) 0.0049(2) -0.0008(2)
C1 0.0240(12) 0.0225(13) 0.0187(12) 0.0030(10) -0.0002(10) -0.0003(10)
C2 0.0337(14) 0.0231(13) 0.0234(12) -0.0033(10) 0.0161(11) -0.0018(11)
C11 0.0149(10) 0.0137(10) 0.0157(10) -0.0008(8) 0.0067(8) 0.0004(8)
C12 0.0106(9) 0.0139(10) 0.0177(11) -0.0002(8) 0.0045(8) 0.0003(8)
C13 0.0150(10) 0.0162(11) 0.0153(10) 0.0009(9) 0.0042(8) 0.0021(8)
C14 0.0169(10) 0.0115(10) 0.0196(11) 0.0002(9) 0.0063(9) -0.0001(8)
C15 0.0158(10) 0.0146(11) 0.0165(11) -0.0037(9) 0.0044(9) -0.0018(8)
C16 0.0173(10) 0.0156(11) 0.0131(10) -0.0020(8) 0.0054(8) 0.0000(8)
C17 0.0272(13) 0.0127(11) 0.0258(12) 0.0016(9) 0.0083(10) -0.0009(9)
C18 0.0236(12) 0.0228(13) 0.0269(13) -0.0017(10) 0.0096(10) 0.0053(10)
C21 0.0140(10) 0.0129(10) 0.0158(10) -0.0009(8) 0.0066(8) 0.0017(8)
C22 0.0152(10) 0.0128(10) 0.0167(11) 0.0006(8) 0.0052(8) 0.0033(8)
C23 0.0141(10) 0.0166(11) 0.0166(10) -0.0013(9) 0.0022(8) 0.0020(8)
C24 0.0134(10) 0.0183(11) 0.0204(11) -0.0017(9) 0.0042(9) -0.0015(8)
C25 0.0162(10) 0.0133(11) 0.0186(11) 0.0017(8) 0.0073(9) 0.0002(8)
C26 0.0160(10) 0.0157(11) 0.0135(10) 0.0003(8) 0.0062(8) 0.0010(8)
C27 0.0175(11) 0.0214(12) 0.0317(14) -0.0034(10) 0.0043(10) -0.0045(10)
C28 0.0170(11) 0.0272(13) 0.0296(13) -0.0002(11) 0.0088(10) 0.0019(10)

loop_
_atom_type_symbol
_atom_type_description
_atom_type_scat_dispersion_real
_atom_type_scat_dispersion_imag
_atom_type_scat_source
C C 0.0033 0.0016 'International Tables Vol C Tables 4.2.6.8 and 6.1.1.4'
H H 0 0 'International Tables Vol C Tables 4.2.6.8 and 6.1.1.4'
Fe Fe 0.3463 0.8444 'International Tables Vol C Tables 4.2.6.8 and 6.1.1.4'
Si Si 0.0817 0.0704 'International Tables Vol C Tables 4.2.6.8 and 6.1.1.4'

loop_
_geom_angle_atom_site_label_1
_geom_angle_atom_site_label_2
_geom_angle_atom_site_label_3
_geom_angle
_geom_angle_site_symmetry_1
_geom_angle_site_symmetry_3
C12 Fe C16 71.88(9) . .
C12 Fe C22 123.30(9) . .
C16 Fe C22 109.84(9) . .
C12 Fe C26 110.43(9) . .
C16 Fe C26 176.06(9) . .
C22 Fe C26 71.79(9) . .
C12 Fe C11 40.38(8) . .
C16 Fe C11 40.59(8) . .
C22 Fe C11 103.63(9) . .
C26 Fe C11 143.05(9) . .
C12 Fe C21 104.38(9) . .
C16 Fe C21 142.87(9) . .
C22 Fe C21 40.20(8) . .
C26 Fe C21 40.35(8) . .
C11 Fe C21 113.50(8) . .
C12 Fe C23 156.05(9) . .
C16 Fe C23 97.07(9) . .
C22 Fe C23 39.38(9) . .
C26 Fe C23 81.94(9) . .
C11 Fe C23 118.46(9) . .
C21 Fe C23 71.27(9) . .
C12 Fe C13 39.28(9) . .
C16 Fe C13 82.15(9) . .
C22 Fe C13 156.18(9) . .
C26 Fe C13 97.66(9) . .
C11 Fe C13 71.60(9) . .
C21 Fe C13 119.05(9) . .
C23 Fe C13 162.94(9) . .
C12 Fe C25 136.09(9) . .
C16 Fe C25 137.07(9) . .
C22 Fe C25 82.55(9) . .
C26 Fe C25 39.09(9) . .
C11 Fe C25 173.80(9) . .
C21 Fe C25 71.49(8) . .
C23 Fe C25 66.12(9) . .
C13 Fe C25 102.92(9) . .
C12 Fe C15 82.16(9) . .
C16 Fe C15 39.17(9) . .
C22 Fe C15 136.03(9) . .
C26 Fe C15 137.28(9) . .
C11 Fe C15 71.66(9) . .
C21 Fe C15 173.46(9) . .
C23 Fe C15 102.91(9) . .
C13 Fe C15 65.86(9) . .
C25 Fe C15 103.65(9) . .
C12 Fe Fe 63.43(6) . 3
C16 Fe Fe 93.85(6) . 3
C22 Fe Fe 59.89(6) . 3
C26 Fe Fe 90.06(6) . 3
C11 Fe Fe 58.74(6) . 3
C21 Fe Fe 54.76(6) . 3
C23 Fe Fe 97.22(6) . 3
C13 Fe Fe 99.85(6) . 3
C25 Fe Fe 126.12(6) . 3
C15 Fe Fe 130.23(6) . 3
C21 Si C2 104.59(11) 3 .
C21 Si C11 116.65(10) 3 .
C2 Si C11 106.60(11) . .
C21 Si C1 110.54(11) 3 .
C2 Si C1 106.98(12) . .
C11 Si C1 110.78(11) . .
C12 C11 C16 114.19(19) . .
C12 C11 Si 126.92(17) . .
C16 C11 Si 118.89(16) . .
C12 C11 Fe 68.19(12) . .
C16 C11 Fe 68.28(12) . .
Si C11 Fe 133.53(12) . .
C13 C12 C11 120.8(2) . .
C13 C12 Fe 72.92(13) . .
C11 C12 Fe 71.43(12) . .
C12 C13 C14 119.8(2) . .
C12 C13 Fe 67.80(12) . .
C14 C13 Fe 96.24(14) . .
C15 C14 C13 99.19(17) . .
C15 C14 C17 111.05(19) . .
C13 C14 C17 111.45(19) . .
C15 C14 C18 113.20(19) . .
C13 C14 C18 112.64(19) . .
C17 C14 C18 109.07(19) . .
C16 C15 C14 119.6(2) . .
C16 C15 Fe 67.43(12) . .
C14 C15 Fe 95.70(14) . .
C15 C16 C11 120.8(2) . .
C15 C16 Fe 73.40(13) . .
C11 C16 Fe 71.13(12) . .
C22 C21 C26 114.3(2) . .
C22 C21 Si 128.53(17) . 3
C26 C21 Si 116.86(16) . 3
C22 C21 Fe 67.92(12) . .
C26 C21 Fe 67.89(12) . .
Si C21 Fe 138.53(12) 3 .
C23 C22 C21 120.2(2) . .
C23 C22 Fe 72.58(13) . .
C21 C22 Fe 71.88(12) . .
C22 C23 C24 119.7(2) . .
C22 C23 Fe 68.04(12) . .
C24 C23 Fe 95.91(14) . .
C25 C24 C23 99.57(17) . .
C25 C24 C27 111.1(2) . .
C23 C24 C27 110.72(19) . .
C25 C24 C28 113.4(2) . .
C23 C24 C28 112.7(2) . .
C27 C24 C28 109.02(19) . .
C26 C25 C24 118.7(2) . .
C26 C25 Fe 67.81(12) . .
C24 C25 Fe 95.52(14) . .
C25 C26 C21 121.3(2) . .
C25 C26 Fe 73.10(13) . .
C21 C26 Fe 71.76(12) . .

loop_
_geom_bond_atom_site_label_1
_geom_bond_atom_site_label_2
_geom_bond_distance
_geom_bond_site_symmetry_2
Fe C12 2.051(2) .
Fe C16 2.056(2) .
Fe C22 2.056(2) .
Fe C26 2.057(2) .
Fe C11 2.094(2) .
Fe C21 2.108(2) .
Fe C23 2.115(2) .
Fe C13 2.117(2) .
Fe C25 2.125(2) .
Fe C15 2.133(2) .
Fe Fe 5.4956(7) 3
Si C21 1.876(2) 3
Si C2 1.876(2) .
Si C11 1.876(2) .
Si C1 1.877(2) .
C11 C12 1.431(3) .
C11 C16 1.440(3) .
C12 C13 1.402(3) .
C13 C14 1.519(3) .
C14 C15 1.515(3) .
C14 C17 1.527(3) .
C14 C18 1.538(3) .
C15 C16 1.406(3) .
C21 C22 1.432(3) .
C21 C26 1.437(3) .
C21 Si 1.876(2) 3
C22 C23 1.407(3) .
C23 C24 1.515(3) .
C24 C25 1.514(3) .
C24 C27 1.529(3) .
C24 C28 1.534(3) .
C25 C26 1.401(3) .
